data_7027393
loop_
_publ_author_name
'Chang, Ho-Chol'
'Ishii, Tomohiko'
'Kondo, Mitsuru'
'Kitagawa, Susumu'

_publ_section_title
;
 Synthesis, X-ray crystal structures and properties of chromium complexes
 with semiquinonate and catecholate
;
_journal_issue 15
_journal_name_full 'Journal of the Chemical Society, Dalton Transactions'
_journal_page_first 2467
_journal_paper_doi 10.1039/a902162k
_journal_year 1999
_chemical_formula_sum 'C35 H20 Br12 Cr O6 S8'
_chemical_formula_weight 1803.86
_space_group_IT_number 2
_symmetry_cell_setting triclinic
_symmetry_Int_Tables_number 2
_symmetry_space_group_name_Hall '-P 1'
_symmetry_space_group_name_H-M 'P -1'
_audit_creation_date 'Thu Mar 11 14:48:00 1999'
_audit_creation_method 'from TEXRAY.INF file'
_cell_angle_alpha 109.62(2)
_cell_angle_beta 99.31(2)
_cell_angle_gamma 91.86(2)
_cell_formula_units_Z 2
_cell_length_a 14.303(2)
_cell_length_b 15.084(3)
_cell_length_c 12.907(5)
_cell_measurement_reflns_used 25
_cell_measurement_temperature 296.2
_cell_measurement_theta_max 15.0
_cell_measurement_theta_min 14.6
_cell_volume 2577.1(12)
_computing_cell_refinement 'Rigaku/AFC Diffractometer Control'
_computing_data_collection 'Rigaku/AFC Diffractometer Control'
_computing_data_reduction teXsan
_computing_publication_material teXsan
_computing_structure_refinement teXsan
_diffrn_ambient_temperature 296.2
_diffrn_measurement_device_type 'Rigaku AFC7R'
_diffrn_measurement_method \w-2\q
_diffrn_orient_matrix_UB_11 -0.03886
_diffrn_orient_matrix_UB_12 -0.00697
_diffrn_orient_matrix_UB_13 0.05509
_diffrn_orient_matrix_UB_21 -0.05864
_diffrn_orient_matrix_UB_22 0.00933
_diffrn_orient_matrix_UB_23 -0.04762
_diffrn_orient_matrix_UB_31 -0.01069
_diffrn_orient_matrix_UB_32 -0.06973
_diffrn_orient_matrix_UB_33 -0.04121
_diffrn_radiation_detector 'scintillation counter'
_diffrn_radiation_monochromator graphite
_diffrn_radiation_source 'Rigaku rotating anode'
_diffrn_radiation_type 'Mo K\a'
_diffrn_radiation_wavelength 0.7107
_diffrn_reflns_av_R_equivalents 0.053
_diffrn_reflns_av_sigmaI/netI 0.157
_diffrn_reflns_limit_h_max 17
_diffrn_reflns_limit_h_min -18
_diffrn_reflns_limit_k_max 0
_diffrn_reflns_limit_k_min -17
_diffrn_reflns_limit_l_max 15
_diffrn_reflns_limit_l_min -14
_diffrn_reflns_number 10193
_diffrn_reflns_reduction_process 'Lp corrections applied'
_diffrn_reflns_theta_max 27.52
_diffrn_reflns_theta_min 2.58
_diffrn_standards_decay_% -0.69
_diffrn_standards_interval_count 150
_diffrn_standards_number 3
_exptl_absorpt_coefficient_mu 9.919
_exptl_absorpt_correction_T_max 1.000
_exptl_absorpt_correction_T_min 0.140
_exptl_absorpt_correction_type psi-scan
_exptl_absorpt_process_details '(North, Phillips & Mathews, 1968)'
_exptl_crystal_colour black
_exptl_crystal_density_diffrn 2.324
_exptl_crystal_density_meas ?
_exptl_crystal_description plate
_exptl_crystal_F_000 1700.00
_exptl_crystal_size_max 0.500
_exptl_crystal_size_mid 0.500
_exptl_crystal_size_min 0.100
_refine_diff_density_max 0.98
_refine_diff_density_min -0.97
_refine_ls_extinction_method none
_refine_ls_goodness_of_fit_ref 2.239
_refine_ls_matrix_type full
_refine_ls_number_constraints 0
_refine_ls_number_parameters 503
_refine_ls_number_reflns 3658
_refine_ls_number_restraints 0
_refine_ls_R_factor_all 0.0632
_refine_ls_R_factor_gt 0.0632
_refine_ls_shift/su_max 0.0030
_refine_ls_shift/su_mean 0.0000
_refine_ls_structure_factor_coef F
_refine_ls_weighting_details 'w = 1/[\s^2^(Fo) + 0.00009|Fo|^2^]'
_refine_ls_weighting_scheme calc
_refine_ls_wR_factor_gt 0.0638
_refine_ls_wR_factor_ref 0.0638
_reflns_number_gt 3658
_reflns_number_total 9815
_reflns_observed_criterion >2.0sigma(I)
_cod_data_source_file 902162ksup1.cif
_cod_data_source_block 3b
_cod_depositor_comments
;
The following automatic conversions were performed:

'_exptl_crystal_density_meas' value 'not measured' was changed to '?'
- the value is perceived as not measured.

Automatic conversion script
Id: cif_fix_values 3008 2015-01-20 13:52:24Z robertas 
;
_cod_original_cell_volume 2577(1)
_cod_original_sg_symbol_H-M P-1
_cod_original_formula_sum 'C35 H20 Br12 Cr O6 S8 '
_cod_database_code 7027393

loop_
_symmetry_equiv_pos_as_xyz
'x, y, z'
'-x, -y, -z'

loop_
_atom_site_label
_atom_site_type_symbol
_atom_site_fract_x
_atom_site_fract_y
_atom_site_fract_z
_atom_site_U_iso_or_equiv
_atom_site_adp_type
_atom_site_occupancy
_atom_site_calc_flag
Br(1) Br 1.0358(2) 0.2668(2) -0.0221(2) 0.0734(9) Uani 1.00 d
Br(2) Br 1.2172(2) 0.2350(2) 0.1544(3) 0.092(1) Uani 1.00 d
Br(3) Br 1.1807(2) 0.2198(2) 0.3940(3) 0.091(1) Uani 1.00 d
Br(4) Br 0.9670(2) 0.2545(2) 0.4622(2) 0.0744(9) Uani 1.00 d
Br(5) Br 0.6781(1) -0.0536(1) 0.0269(2) 0.0594(8) Uani 1.00 d
Br(6) Br 0.4950(1) -0.1059(1) 0.1322(2) 0.0671(9) Uani 1.00 d
Br(7) Br 0.3880(1) 0.0662(2) 0.2870(2) 0.0660(9) Uani 1.00 d
Br(8) Br 0.4633(1) 0.2897(2) 0.3346(2) 0.0660(8) Uani 1.00 d
Br(9) Br 0.5477(2) 0.3454(2) -0.1868(2) 0.0807(10) Uani 1.00 d
Br(10) Br 0.5517(2) 0.5772(2) -0.1429(3) 0.089(1) Uani 1.00 d
Br(11) Br 0.6813(2) 0.7274(2) 0.0857(3) 0.095(1) Uani 1.00 d
Br(12) Br 0.7925(2) 0.6494(2) 0.2810(3) 0.094(1) Uani 1.00 d
Cr(1) Cr 0.7437(2) 0.2966(2) 0.1472(3) 0.045(1) Uani 1.00 d
S(1) S 1.0549(3) -0.0159(4) 0.8488(5) 0.051(2) Uani 1.00 d
S(2) S 0.8775(3) 0.0461(4) 0.9161(5) 0.055(2) Uani 1.00 d
S(3) S 1.0112(4) 0.0163(4) 0.6316(5) 0.063(2) Uani 1.00 d
S(4) S 0.8073(4) 0.0869(5) 0.7065(5) 0.069(2) Uani 1.00 d
S(5) S 1.0250(4) -0.4981(4) 0.3379(6) 0.077(2) Uani 1.00 d
S(6) S 1.1514(4) -0.5093(4) 0.5315(6) 0.078(2) Uani 1.00 d
S(7) S 1.1822(6) -0.4959(6) 0.2107(7) 0.114(4) Uani 1.00 d
S(8) S 1.3275(5) -0.5087(5) 0.4323(7) 0.107(3) Uani 1.00 d
O(1) O 0.8549(8) 0.2865(8) 0.080(1) 0.054(5) Uani 1.00 d
O(2) O 0.8297(8) 0.2881(8) 0.274(1) 0.053(5) Uani 1.00 d
O(3) O 0.7119(8) 0.1592(8) 0.092(1) 0.043(4) Uani 1.00 d
O(4) O 0.6335(8) 0.2953(8) 0.219(1) 0.048(5) Uani 1.00 d
O(5) O 0.6664(8) 0.3148(9) 0.015(1) 0.049(5) Uani 1.00 d
O(6) O 0.7589(8) 0.4337(8) 0.197(1) 0.048(5) Uani 1.00 d
C(1) C 0.931(1) 0.274(1) 0.148(2) 0.047(7) Uani 1.00 d
C(2) C 1.021(1) 0.260(1) 0.117(2) 0.061(8) Uani 1.00 d
C(3) C 1.097(1) 0.247(1) 0.192(2) 0.063(9) Uani 1.00 d
C(4) C 1.080(1) 0.243(1) 0.291(2) 0.059(8) Uani 1.00 d
C(5) C 0.992(2) 0.258(1) 0.324(2) 0.061(8) Uani 1.00 d
C(6) C 0.916(1) 0.273(1) 0.252(2) 0.035(6) Uani 1.00 d
C(7) C 0.645(1) 0.135(1) 0.135(2) 0.048(7) Uani 1.00 d
C(8) C 0.613(1) 0.041(1) 0.116(2) 0.042(7) Uani 1.00 d
C(9) C 0.540(1) 0.021(1) 0.160(2) 0.050(7) Uani 1.00 d
C(10) C 0.491(1) 0.095(1) 0.224(2) 0.043(7) Uani 1.00 d
C(11) C 0.524(1) 0.187(1) 0.249(2) 0.047(7) Uani 1.00 d
C(12) C 0.600(1) 0.211(2) 0.200(2) 0.051(8) Uani 1.00 d
C(13) C 0.667(1) 0.401(2) 0.024(2) 0.045(7) Uani 1.00 d
C(14) C 0.618(1) 0.437(1) -0.056(2) 0.054(8) Uani 1.00 d
C(15) C 0.621(1) 0.532(2) -0.037(2) 0.067(9) Uani 1.00 d
C(16) C 0.675(1) 0.598(1) 0.064(2) 0.052(8) Uani 1.00 d
C(17) C 0.722(1) 0.568(1) 0.146(2) 0.051(7) Uani 1.00 d
C(18) C 0.718(1) 0.470(1) 0.130(2) 0.049(8) Uani 1.00 d
C(19) C 0.986(1) 0.004(1) 0.949(2) 0.044(7) Uani 1.00 d
C(20) C 0.977(1) 0.019(1) 0.756(2) 0.039(7) Uani 1.00 d
C(21) C 0.897(1) 0.051(1) 0.789(2) 0.049(7) Uani 1.00 d
C(22) C 1.057(2) 0.136(2) 0.669(2) 0.09(1) Uani 1.00 d
C(23) C 0.748(1) 0.167(1) 0.812(2) 0.065(8) Uani 1.00 d
C(24) C 1.037(1) -0.502(1) 0.469(2) 0.073(10) Uani 1.00 d
C(25) C 1.147(2) -0.498(2) 0.332(2) 0.075(10) Uani 1.00 d
C(26) C 1.206(2) -0.507(2) 0.426(2) 0.071(9) Uani 1.00 d
C(27) C 1.140(4) -0.393(4) 0.199(6) 0.38(4) Uani 1.00 d
C(28) C 1.367(2) -0.518(2) 0.569(2) 0.10(1) Uani 1.00 d
C(29) C 0.698(2) -0.067(1) 0.373(2) 0.1469 Uiso 1.00 d
C(30) C 0.732(1) 0.108(1) 0.404(1) 0.1469 Uiso 1.00 d
C(31) C 0.6813(9) 0.038(1) 0.426(1) 0.1469 Uiso 1.00 d
C(32) C 0.717(1) 0.202(1) 0.452(2) 0.1469 Uiso 1.00 d
C(33) C 0.651(1) 0.227(1) 0.523(2) 0.1469 Uiso 1.00 d
C(34) C 0.600(1) 0.158(1) 0.545(2) 0.1469 Uiso 1.00 d
C(35) C 0.615(1) 0.063(1) 0.497(1) 0.1469 Uiso 1.00 d

loop_
_atom_site_aniso_label
_atom_site_aniso_U_11
_atom_site_aniso_U_22
_atom_site_aniso_U_33
_atom_site_aniso_U_12
_atom_site_aniso_U_13
_atom_site_aniso_U_23
Br(1) 0.067(2) 0.085(2) 0.060(2) -0.001(1) 0.018(1) 0.013(2)
Br(2) 0.050(1) 0.094(2) 0.111(3) 0.018(1) 0.012(1) 0.009(2)
Br(3) 0.078(2) 0.078(2) 0.093(3) 0.024(1) -0.025(1) 0.017(2)
Br(4) 0.102(2) 0.064(2) 0.058(2) 0.012(1) -0.002(1) 0.029(2)
Br(5) 0.065(1) 0.038(1) 0.073(2) 0.013(1) 0.017(1) 0.013(1)
Br(6) 0.066(1) 0.045(1) 0.095(2) 0.005(1) 0.015(1) 0.030(1)
Br(7) 0.058(1) 0.070(2) 0.079(2) 0.009(1) 0.022(1) 0.033(2)
Br(8) 0.065(1) 0.056(1) 0.078(2) 0.021(1) 0.028(1) 0.018(1)
Br(9) 0.082(2) 0.088(2) 0.067(2) 0.019(1) -0.007(1) 0.028(2)
Br(10) 0.103(2) 0.104(2) 0.094(3) 0.049(2) 0.024(2) 0.070(2)
Br(11) 0.128(2) 0.054(2) 0.126(3) 0.030(1) 0.041(2) 0.053(2)
Br(12) 0.129(2) 0.041(1) 0.098(3) -0.004(1) -0.008(2) 0.019(2)
Cr(1) 0.049(2) 0.036(2) 0.050(3) 0.010(1) 0.008(2) 0.016(2)
S(1) 0.062(3) 0.058(4) 0.035(4) 0.014(3) 0.010(3) 0.017(3)
S(2) 0.054(3) 0.070(4) 0.050(4) 0.013(3) 0.013(3) 0.031(3)
S(3) 0.087(4) 0.070(4) 0.035(4) 0.002(3) 0.013(3) 0.023(4)
S(4) 0.066(4) 0.098(5) 0.050(5) 0.014(3) 0.001(3) 0.039(4)
S(5) 0.099(5) 0.062(4) 0.069(6) 0.009(3) 0.025(4) 0.019(4)
S(6) 0.089(5) 0.073(5) 0.071(6) 0.011(3) 0.022(4) 0.020(4)
S(7) 0.157(7) 0.113(7) 0.091(7) 0.018(5) 0.062(6) 0.040(6)
S(8) 0.083(5) 0.110(6) 0.121(8) 0.013(4) 0.044(5) 0.020(6)
O(1) 0.033(7) 0.054(9) 0.05(1) 0.002(6) 0.001(7) -0.005(8)
O(2) 0.054(8) 0.050(9) 0.06(1) 0.015(7) 0.014(7) 0.021(8)
O(3) 0.042(7) 0.042(8) 0.05(1) 0.002(6) 0.015(7) 0.016(7)
O(4) 0.044(8) 0.032(8) 0.06(1) 0.004(6) 0.011(7) 0.009(8)
O(5) 0.053(8) 0.033(8) 0.06(1) 0.007(6) 0.000(7) 0.020(8)
O(6) 0.065(9) 0.027(8) 0.05(1) 0.010(6) 0.007(7) 0.017(8)
C(1) 0.05(1) 0.04(1) 0.04(2) -0.002(9) 0.00(1) 0.00(1)
C(2) 0.04(1) 0.06(2) 0.07(2) 0.00(1) 0.01(1) 0.01(1)
C(3) 0.05(1) 0.03(1) 0.09(2) 0.000(10) 0.01(1) 0.00(2)
C(4) 0.05(1) 0.05(1) 0.07(2) 0.01(1) -0.01(1) 0.02(1)
C(5) 0.07(2) 0.03(1) 0.06(2) 0.02(1) -0.01(1) 0.01(1)
C(6) 0.05(1) 0.02(1) 0.03(2) 0.006(9) 0.01(1) 0.01(1)
C(7) 0.05(1) 0.05(1) 0.03(2) 0.01(1) 0.00(1) 0.01(1)
C(8) 0.05(1) 0.04(1) 0.03(1) 0.009(10) 0.005(10) 0.01(1)
C(9) 0.05(1) 0.04(1) 0.06(2) 0.010(10) 0.00(1) 0.01(1)
C(10) 0.04(1) 0.05(1) 0.05(2) 0.002(9) 0.003(10) 0.03(1)
C(11) 0.05(1) 0.03(1) 0.06(2) 0.011(9) 0.00(1) 0.01(1)
C(12) 0.03(1) 0.08(2) 0.04(2) 0.01(1) 0.00(1) 0.03(1)
C(13) 0.03(1) 0.06(2) 0.04(2) 0.00(1) 0.01(1) 0.02(1)
C(14) 0.04(1) 0.06(2) 0.07(2) 0.02(1) 0.02(1) 0.04(1)
C(15) 0.07(2) 0.07(2) 0.10(2) 0.03(1) 0.04(1) 0.06(2)
C(16) 0.06(1) 0.04(1) 0.06(2) 0.02(1) 0.03(1) 0.02(1)
C(17) 0.06(1) 0.04(1) 0.06(2) 0.02(1) 0.01(1) 0.03(1)
C(18) 0.05(1) 0.03(1) 0.07(2) 0.003(10) 0.02(1) 0.02(1)
C(19) 0.04(1) 0.05(1) 0.04(2) 0.005(9) 0.00(1) 0.03(1)
C(20) 0.06(1) 0.05(1) 0.01(1) 0.002(10) 0.004(10) 0.02(1)
C(21) 0.06(1) 0.05(1) 0.04(2) -0.01(1) -0.01(1) 0.03(1)
C(22) 0.14(2) 0.08(2) 0.07(2) -0.01(2) 0.05(2) 0.04(2)
C(23) 0.07(1) 0.07(2) 0.06(2) 0.03(1) 0.01(1) 0.03(1)
C(24) 0.09(2) 0.03(1) 0.09(2) 0.00(1) 0.01(1) 0.01(1)
C(25) 0.10(2) 0.05(2) 0.08(2) 0.00(1) 0.05(2) 0.01(2)
C(26) 0.12(2) 0.05(2) 0.04(2) 0.00(1) 0.03(2) 0.00(1)
C(27) 0.49(7) 0.34(6) 0.7(1) 0.31(6) 0.44(8) 0.47(8)
C(28) 0.09(2) 0.16(3) 0.06(2) 0.02(2) 0.00(1) 0.04(2)

loop_
_atom_type_symbol
_atom_type_description
_atom_type_scat_dispersion_real
_atom_type_scat_dispersion_imag
_atom_type_scat_source
Cr Cr 0.321 0.624
;International Tables for Crystallography
(1992, Vol. C, Tables 4.2.6.8 and 6.1.1.1)
;
O O 0.011 0.006
;International Tables for Crystallography
(1992, Vol. C, Tables 4.2.6.8 and 6.1.1.1)
;
Br Br -0.290 2.459
;International Tables for Crystallography
(1992, Vol. C, Tables 4.2.6.8 and 6.1.1.1)
;
S S 0.125 0.123
;International Tables for Crystallography
(1992, Vol. C, Tables 4.2.6.8 and 6.1.1.1)
;
C C 0.003 0.002
;International Tables for Crystallography
(1992, Vol. C, Tables 4.2.6.8 and 6.1.1.1)
;
H H 0.000 0.000
;International Tables for Crystallography
(1992, Vol. C, Table 6.1.1.2)
;

loop_
_geom_angle_atom_site_label_1
_geom_angle_atom_site_label_2
_geom_angle_atom_site_label_3
_geom_angle
_geom_angle_site_symmetry_1
_geom_angle_site_symmetry_2
_geom_angle_site_symmetry_3
_geom_angle_publ_flag
O(1) Cr(1) O(2) 84.3(6) 1_555 1_555 1_555 yes
O(1) Cr(1) O(3) 93.0(5) 1_555 1_555 1_555 yes
O(1) Cr(1) O(4) 174.2(6) 1_555 1_555 1_555 yes
O(1) Cr(1) O(5) 90.9(6) 1_555 1_555 1_555 yes
O(1) Cr(1) O(6) 92.1(6) 1_555 1_555 1_555 yes
O(2) Cr(1) O(3) 90.2(5) 1_555 1_555 1_555 yes
O(2) Cr(1) O(4) 92.3(6) 1_555 1_555 1_555 yes
O(2) Cr(1) O(5) 173.6(6) 1_555 1_555 1_555 yes
O(2) Cr(1) O(6) 94.9(5) 1_555 1_555 1_555 yes
O(3) Cr(1) O(4) 82.3(5) 1_555 1_555 1_555 yes
O(3) Cr(1) O(5) 94.2(5) 1_555 1_555 1_555 yes
O(3) Cr(1) O(6) 173.1(5) 1_555 1_555 1_555 yes
O(4) Cr(1) O(5) 92.8(6) 1_555 1_555 1_555 yes
O(4) Cr(1) O(6) 92.8(6) 1_555 1_555 1_555 yes
O(5) Cr(1) O(6) 81.0(6) 1_555 1_555 1_555 yes
C(19) S(1) C(20) 96.1(10) 1_555 1_555 1_555 yes
C(19) S(2) C(21) 94(1) 1_555 1_555 1_555 yes
C(20) S(3) C(22) 100(1) 1_555 1_555 1_555 yes
C(21) S(4) C(23) 102(1) 1_555 1_555 1_555 yes
C(24) S(5) C(25) 96(1) 1_555 1_555 1_555 yes
C(24) S(6) C(26) 97(1) 1_555 1_555 1_555 yes
C(25) S(7) C(27) 102(2) 1_555 1_555 1_555 yes
C(26) S(8) C(28) 101(1) 1_555 1_555 1_555 yes
Cr(1) O(1) C(1) 111(1) 1_555 1_555 1_555 yes
Cr(1) O(2) C(6) 111(1) 1_555 1_555 1_555 yes
Cr(1) O(3) C(7) 112(1) 1_555 1_555 1_555 yes
Cr(1) O(4) C(12) 111(1) 1_555 1_555 1_555 yes
Cr(1) O(5) C(13) 112(1) 1_555 1_555 1_555 yes
Cr(1) O(6) C(18) 115(1) 1_555 1_555 1_555 yes
O(1) C(1) C(2) 123(2) 1_555 1_555 1_555 yes
O(1) C(1) C(6) 116(1) 1_555 1_555 1_555 yes
C(2) C(1) C(6) 119(1) 1_555 1_555 1_555 yes
Br(1) C(2) C(1) 117(1) 1_555 1_555 1_555 yes
Br(1) C(2) C(3) 122(1) 1_555 1_555 1_555 yes
C(1) C(2) C(3) 119(2) 1_555 1_555 1_555 yes
Br(2) C(3) C(2) 119(2) 1_555 1_555 1_555 yes
Br(2) C(3) C(4) 121(1) 1_555 1_555 1_555 yes
C(2) C(3) C(4) 118(2) 1_555 1_555 1_555 yes
Br(3) C(4) C(3) 120(1) 1_555 1_555 1_555 yes
Br(3) C(4) C(5) 117(2) 1_555 1_555 1_555 yes
C(3) C(4) C(5) 122(2) 1_555 1_555 1_555 yes
Br(4) C(5) C(4) 123(1) 1_555 1_555 1_555 yes
Br(4) C(5) C(6) 116(1) 1_555 1_555 1_555 yes
C(4) C(5) C(6) 119(2) 1_555 1_555 1_555 yes
O(2) C(6) C(1) 115(1) 1_555 1_555 1_555 yes
O(2) C(6) C(5) 125(2) 1_555 1_555 1_555 yes
C(1) C(6) C(5) 119(1) 1_555 1_555 1_555 yes
O(3) C(7) C(8) 124(1) 1_555 1_555 1_555 yes
O(3) C(7) C(12) 115(1) 1_555 1_555 1_555 yes
C(8) C(7) C(12) 120(2) 1_555 1_555 1_555 yes
Br(5) C(8) C(7) 116(1) 1_555 1_555 1_555 yes
Br(5) C(8) C(9) 122(1) 1_555 1_555 1_555 yes
C(7) C(8) C(9) 120(1) 1_555 1_555 1_555 yes
Br(6) C(9) C(8) 120(1) 1_555 1_555 1_555 yes
Br(6) C(9) C(10) 118(1) 1_555 1_555 1_555 yes
C(8) C(9) C(10) 120(1) 1_555 1_555 1_555 yes
Br(7) C(10) C(9) 120(1) 1_555 1_555 1_555 yes
Br(7) C(10) C(11) 120(1) 1_555 1_555 1_555 yes
C(9) C(10) C(11) 119(1) 1_555 1_555 1_555 yes
Br(8) C(11) C(10) 122(1) 1_555 1_555 1_555 yes
Br(8) C(11) C(12) 116(1) 1_555 1_555 1_555 yes
C(10) C(11) C(12) 121(1) 1_555 1_555 1_555 yes
O(4) C(12) C(7) 118(1) 1_555 1_555 1_555 yes
O(4) C(12) C(11) 124(1) 1_555 1_555 1_555 yes
C(7) C(12) C(11) 116(2) 1_555 1_555 1_555 yes
O(5) C(13) C(14) 126(1) 1_555 1_555 1_555 yes
O(5) C(13) C(18) 116(2) 1_555 1_555 1_555 yes
C(14) C(13) C(18) 117(1) 1_555 1_555 1_555 yes
Br(9) C(14) C(13) 115(1) 1_555 1_555 1_555 yes
Br(9) C(14) C(15) 123(1) 1_555 1_555 1_555 yes
C(13) C(14) C(15) 121(1) 1_555 1_555 1_555 yes
Br(10) C(15) C(14) 119(1) 1_555 1_555 1_555 yes
Br(10) C(15) C(16) 118(1) 1_555 1_555 1_555 yes
C(14) C(15) C(16) 121(2) 1_555 1_555 1_555 yes
Br(11) C(16) C(15) 120(1) 1_555 1_555 1_555 yes
Br(11) C(16) C(17) 119(1) 1_555 1_555 1_555 yes
C(15) C(16) C(17) 120(2) 1_555 1_555 1_555 yes
Br(12) C(17) C(16) 123(1) 1_555 1_555 1_555 yes
Br(12) C(17) C(18) 117(1) 1_555 1_555 1_555 yes
C(16) C(17) C(18) 119(1) 1_555 1_555 1_555 yes
O(6) C(18) C(13) 114(1) 1_555 1_555 1_555 yes
O(6) C(18) C(17) 125(1) 1_555 1_555 1_555 yes
C(13) C(18) C(17) 120(2) 1_555 1_555 1_555 yes
S(1) C(19) S(2) 114(1) 1_555 1_555 1_555 yes
S(1) C(19) C(19) 124(1) 1_555 1_555 2_757 yes
S(2) C(19) C(19) 120(1) 1_555 1_555 2_757 yes
S(1) C(20) S(3) 118(1) 1_555 1_555 1_555 yes
S(1) C(20) C(21) 116(1) 1_555 1_555 1_555 yes
S(3) C(20) C(21) 124(1) 1_555 1_555 1_555 yes
S(2) C(21) S(4) 118(1) 1_555 1_555 1_555 yes
S(2) C(21) C(20) 116(1) 1_555 1_555 1_555 yes
S(4) C(21) C(20) 124(1) 1_555 1_555 1_555 yes
S(5) C(24) S(6) 115(1) 1_555 1_555 1_555 yes
S(5) C(24) C(24) 125(2) 1_555 1_555 2_746 yes
S(6) C(24) C(24) 118(2) 1_555 1_555 2_746 yes
S(5) C(25) S(7) 118(1) 1_555 1_555 1_555 yes
S(5) C(25) C(26) 114(2) 1_555 1_555 1_555 yes
S(7) C(25) C(26) 126(1) 1_555 1_555 1_555 yes
S(6) C(26) S(8) 123(1) 1_555 1_555 1_555 yes
S(6) C(26) C(25) 115(1) 1_555 1_555 1_555 yes
S(8) C(26) C(25) 120(2) 1_555 1_555 1_555 yes
C(30) C(31) C(35) 120(1) 1_555 1_555 1_555 yes
C(30) C(31) C(36) 119(1) 1_555 1_555 1_555 yes
C(35) C(31) C(36) 120(1) 1_555 1_555 1_555 yes
C(31) C(30) C(32) 120(1) 1_555 1_555 1_555 yes
C(30) C(32) C(33) 119(1) 1_555 1_555 1_555 yes
C(32) C(33) C(34) 120(1) 1_555 1_555 1_555 yes
C(33) C(34) C(35) 119(1) 1_555 1_555 1_555 yes
C(31) C(35) C(34) 119(1) 1_555 1_555 1_555 yes

loop_
_geom_bond_atom_site_label_1
_geom_bond_atom_site_label_2
_geom_bond_distance
_geom_bond_site_symmetry_1
_geom_bond_site_symmetry_2
_geom_bond_publ_flag
Br(1) C(2) 1.88(3) 1_555 1_555 yes
Br(2) C(3) 1.86(2) 1_555 1_555 yes
Br(3) C(4) 1.92(2) 1_555 1_555 yes
Br(4) C(5) 1.89(3) 1_555 1_555 yes
Br(5) C(8) 1.88(2) 1_555 1_555 yes
Br(6) C(9) 1.90(2) 1_555 1_555 yes
Br(7) C(10) 1.90(2) 1_555 1_555 yes
Br(8) C(11) 1.91(2) 1_555 1_555 yes
Br(9) C(14) 1.88(2) 1_555 1_555 yes
Br(10) C(15) 1.89(3) 1_555 1_555 yes
Br(11) C(16) 1.87(2) 1_555 1_555 yes
Br(12) C(17) 1.86(2) 1_555 1_555 yes
Cr(1) O(1) 1.92(1) 1_555 1_555 yes
Cr(1) O(2) 1.92(1) 1_555 1_555 yes
Cr(1) O(3) 1.96(1) 1_555 1_555 yes
Cr(1) O(4) 1.96(1) 1_555 1_555 yes
Cr(1) O(5) 1.98(1) 1_555 1_555 yes
Cr(1) O(6) 1.94(1) 1_555 1_555 yes
S(1) C(19) 1.70(2) 1_555 1_555 yes
S(1) C(20) 1.72(2) 1_555 1_555 yes
S(2) C(19) 1.73(2) 1_555 1_555 yes
S(2) C(21) 1.74(3) 1_555 1_555 yes
S(3) C(20) 1.75(2) 1_555 1_555 yes
S(3) C(22) 1.78(2) 1_555 1_555 yes
S(4) C(21) 1.75(2) 1_555 1_555 yes
S(4) C(23) 1.84(2) 1_555 1_555 yes
S(5) C(24) 1.70(3) 1_555 1_555 yes
S(5) C(25) 1.76(3) 1_555 1_555 yes
S(6) C(24) 1.73(2) 1_555 1_555 yes
S(6) C(26) 1.68(3) 1_555 1_555 yes
S(7) C(25) 1.73(3) 1_555 1_555 yes
S(7) C(27) 1.73(6) 1_555 1_555 yes
S(8) C(26) 1.73(3) 1_555 1_555 yes
S(8) C(28) 1.82(3) 1_555 1_555 yes
O(1) C(1) 1.34(2) 1_555 1_555 yes
O(2) C(6) 1.33(2) 1_555 1_555 yes
O(3) C(7) 1.28(3) 1_555 1_555 yes
O(4) C(12) 1.27(3) 1_555 1_555 yes
O(5) C(13) 1.27(3) 1_555 1_555 yes
O(6) C(18) 1.25(3) 1_555 1_555 yes
C(1) C(2) 1.41(3) 1_555 1_555 yes
C(1) C(6) 1.40(3) 1_555 1_555 yes
C(2) C(3) 1.40(3) 1_555 1_555 yes
C(3) C(4) 1.36(4) 1_555 1_555 yes
C(4) C(5) 1.40(3) 1_555 1_555 yes
C(5) C(6) 1.39(3) 1_555 1_555 yes
C(7) C(8) 1.41(3) 1_555 1_555 yes
C(7) C(12) 1.42(3) 1_555 1_555 yes
C(8) C(9) 1.34(3) 1_555 1_555 yes
C(9) C(10) 1.43(3) 1_555 1_555 yes
C(10) C(11) 1.36(3) 1_555 1_555 yes
C(11) C(12) 1.44(3) 1_555 1_555 yes
C(13) C(14) 1.42(3) 1_555 1_555 yes
C(13) C(18) 1.47(3) 1_555 1_555 yes
C(14) C(15) 1.37(3) 1_555 1_555 yes
C(15) C(16) 1.42(3) 1_555 1_555 yes
C(16) C(17) 1.39(4) 1_555 1_555 yes
C(17) C(18) 1.42(3) 1_555 1_555 yes
C(19) C(19) 1.38(4) 1_555 2_757 yes
C(20) C(21) 1.33(3) 1_555 1_555 yes
C(24) C(24) 1.42(5) 1_555 2_746 yes
C(25) C(26) 1.42(4) 1_555 1_555 yes
C(31) C(30) 1.39(3) 1_555 1_555 yes
C(31) C(35) 1.39(2) 1_555 1_555 yes
C(31) C(36) 1.54(2) 1_555 1_555 yes
C(30) C(32) 1.39(2) 1_555 1_555 yes
C(32) C(33) 1.39(3) 1_555 1_555 yes
C(33) C(34) 1.39(3) 1_555 1_555 yes
C(34) C(35) 1.39(3) 1_555 1_555 yes

loop_
_geom_contact_atom_site_label_1
_geom_contact_atom_site_label_2
_geom_contact_distance
_geom_contact_site_symmetry_1
_geom_contact_site_symmetry_2
Br(2) Br(5) 3.508(3) 1_555 2_755
Br(4) C(24) 3.54(2) 1_555 2_756
Br(5) C(10) 3.57(2) 1_555 2_655
Br(6) C(7) 3.58(2) 1_555 2_655
Br(7) S(4) 3.596(7) 1_555 2_656
Br(10) O(4) 3.53(1) 1_555 2_665
S(1) C(5) 3.56(2) 1_555 2_756
S(2) O(1) 3.59(1) 1_555 1_556
S(3) S(3) 3.23(1) 1_555 2_756
S(4) C(35) 3.45(2) 1_555 1_555
S(4) C(31) 3.59(2) 1_555 1_555
S(5) C(6) 3.48(2) 1_555 1_545
S(5) C(1) 3.55(2) 1_555 1_545
S(6) O(6) 3.31(2) 1_555 2_756
S(6) O(2) 3.41(1) 1_555 2_756
O(1) C(23) 3.38(2) 1_555 1_554
O(2) C(32) 3.56(3) 1_555 1_555
O(4) C(28) 3.55(3) 1_555 2_756
O(5) C(23) 3.23(2) 1_555 1_554
C(5) C(24) 3.45(3) 1_555 1_565
C(11) C(32) 3.43(3) 1_555 1_555
C(11) C(33) 3.55(3) 1_555 1_555
C(12) C(32) 3.46(3) 1_555 1_555
